data_7109357
loop_
_publ_author_name
'Tanay Kundu'
'Subash C. Sahoo'
'Subhadeep Saha'
'Rahul Banerjee'

_publ_section_title
;
 Salt metathesis in three dimensional metal-organic frameworks (MOFs) with
 unprecedented hydrolytic regenerability
;
_journal_name_full Chem.Commun.
_journal_page_first 5262
_journal_paper_doi 10.1039/c3cc41842a
_journal_volume 49
_journal_year 2013
_chemical_absolute_configuration syn
_chemical_formula_moiety 'C22 H31 N4 O4 Zn, B F4, H2O'
_chemical_formula_sum 'C22 H33 B F4 N4 O5 Zn'
_chemical_formula_weight 585.73
_chemical_name_common ValZnBF4
_chemical_name_systematic
;
?
;
_space_group_IT_number 4
_symmetry_cell_setting monoclinic
_symmetry_space_group_name_Hall 'P 2yb'
_symmetry_space_group_name_H-M 'P 1 21 1'
_atom_sites_solution_hydrogens geom
_atom_sites_solution_primary direct
_atom_sites_solution_secondary difmap
_audit_creation_method SHELXL-97
_cell_angle_alpha 90.00
_cell_angle_beta 106.686(9)
_cell_angle_gamma 90.00
_cell_formula_units_Z 2
_cell_length_a 8.2288(7)
_cell_length_b 17.0237(14)
_cell_length_c 9.8162(8)
_cell_measurement_temperature 100(2)
_cell_measurement_theta_max 29.08
_cell_measurement_theta_min 2.86
_cell_volume 1317.2(2)
_computing_cell_refinement 'Bruker SMART'
_computing_data_collection 'Bruker SMART'
_computing_data_reduction 'Bruker SAINT'
_computing_molecular_graphics 'Bruker SHELXTL'
_computing_publication_material 'Bruker SHELXTL'
_computing_structure_refinement 'SHELXL-97 (Sheldrick, 1997)'
_computing_structure_solution 'SHELXS-97 (Sheldrick, 1990)'
_diffrn_ambient_temperature 100(2)
_diffrn_measured_fraction_theta_full 0.996
_diffrn_measured_fraction_theta_max 0.850
_diffrn_measurement_device_type 'CCD area detector'
_diffrn_measurement_method 'phi and omega scans'
_diffrn_radiation_monochromator graphite
_diffrn_radiation_source 'fine-focus sealed tube'
_diffrn_radiation_type MoK\a
_diffrn_radiation_wavelength 0.71073
_diffrn_reflns_av_R_equivalents 0.0204
_diffrn_reflns_av_sigmaI/netI 0.0345
_diffrn_reflns_limit_h_max 11
_diffrn_reflns_limit_h_min -10
_diffrn_reflns_limit_k_max 22
_diffrn_reflns_limit_k_min -20
_diffrn_reflns_limit_l_max 12
_diffrn_reflns_limit_l_min -7
_diffrn_reflns_number 6515
_diffrn_reflns_theta_full 25.00
_diffrn_reflns_theta_max 29.08
_diffrn_reflns_theta_min 2.86
_exptl_absorpt_coefficient_mu 1.000
_exptl_absorpt_correction_T_max 0.819
_exptl_absorpt_correction_T_min 0.705
_exptl_absorpt_correction_type multi-scan
_exptl_absorpt_process_details 'Blessing, Acta Cryst. (1995) A51 33-38'
_exptl_crystal_colour colorless
_exptl_crystal_density_diffrn 1.472
_exptl_crystal_density_method 'not measured'
_exptl_crystal_description rod
_exptl_crystal_F_000 604
_exptl_crystal_size_max 0.5
_exptl_crystal_size_mid 0.3
_exptl_crystal_size_min 0.2
_refine_diff_density_max 1.100
_refine_diff_density_min -0.869
_refine_diff_density_rms 0.097
_refine_ls_abs_structure_details 'Flack H D (1983), Acta Cryst. A39, 876-881'
_refine_ls_abs_structure_Flack 0.023(17)
_refine_ls_extinction_method none
_refine_ls_goodness_of_fit_ref 1.078
_refine_ls_hydrogen_treatment constr
_refine_ls_matrix_type full
_refine_ls_number_parameters 313
_refine_ls_number_reflns 4545
_refine_ls_number_restraints 1
_refine_ls_restrained_S_all 1.078
_refine_ls_R_factor_all 0.0561
_refine_ls_R_factor_gt 0.0539
_refine_ls_shift/su_max 0.000
_refine_ls_shift/su_mean 0.000
_refine_ls_structure_factor_coef Fsqd
_refine_ls_weighting_details 'calc w=1/[\s^2^(Fo^2^)+(0.1253P)^2^+0.5621P] where P=(Fo^2^+2Fc^2^)/3'
_refine_ls_weighting_scheme calc
_refine_ls_wR_factor_gt 0.1659
_refine_ls_wR_factor_ref 0.1705
_reflns_number_gt 4426
_reflns_number_total 4545
_reflns_threshold_expression >2sigma(I)
_cod_data_source_file c3cc41842a.txt
_cod_data_source_block ValZnBF4
_cod_original_cell_volume 1317.20(19)
_cod_original_sg_symbol_H-M P21
_cod_database_code 7109357

loop_
_symmetry_equiv_pos_as_xyz
'x, y, z'
'-x, y+1/2, -z'

loop_
_atom_site_label
_atom_site_type_symbol
_atom_site_fract_x
_atom_site_fract_y
_atom_site_fract_z
_atom_site_U_iso_or_equiv
_atom_site_adp_type
_atom_site_occupancy
_atom_site_symmetry_multiplicity
_atom_site_calc_flag
_atom_site_refinement_flags
B1 B 0.532(3) 0.4758(15) 0.029(2) 0.131(6) Uiso 1 1 d .
C1 C 0.4532(7) 0.6513(4) 0.7030(5) 0.0400(11) Uani 1 1 d .
H1 H 0.4040 0.6211 0.6228 0.048 Uiso 1 1 calc R
C2 C 0.6105(7) 0.6305(4) 0.7875(6) 0.0424(12) Uani 1 1 d .
H2 H 0.6662 0.5870 0.7652 0.051 Uiso 1 1 calc R
C3 C 0.6864(6) 0.6759(4) 0.9086(5) 0.0367(10) Uani 1 1 d .
C4 C 0.6023(6) 0.7413(4) 0.9320(5) 0.0407(12) Uani 1 1 d .
H4 H 0.6528 0.7747 1.0072 0.049 Uiso 1 1 calc R
C5 C 0.4419(6) 0.7578(4) 0.8438(5) 0.0398(11) Uani 1 1 d .
H5 H 0.3842 0.8013 0.8638 0.048 Uiso 1 1 calc R
C6 C -0.1504(7) 0.6476(4) 0.0136(7) 0.0543(15) Uani 1 1 d .
H6A H -0.1748 0.6299 0.0995 0.065 Uiso 1 1 calc R
H6B H -0.1073 0.6031 -0.0270 0.065 Uiso 1 1 calc R
C7 C 0.1224(6) 0.6890(4) 0.1813(4) 0.0356(10) Uani 1 1 d .
H7 H 0.1259 0.6318 0.1937 0.043 Uiso 1 1 calc R
C8 C 0.0747(5) 0.7265(4) 0.3080(4) 0.0325(9) Uani 1 1 d .
C9 C 0.2924(6) 0.7158(5) 0.1655(5) 0.0487(19) Uani 1 1 d .
H9 H 0.2950 0.7014 0.0695 0.058 Uiso 1 1 calc R
C10 C 0.4373(8) 0.6742(7) 0.2687(8) 0.073(2) Uani 1 1 d .
H10A H 0.4686 0.7021 0.3574 0.110 Uiso 1 1 calc R
H10B H 0.5325 0.6722 0.2307 0.110 Uiso 1 1 calc R
H10C H 0.4034 0.6217 0.2838 0.110 Uiso 1 1 calc R
C11 C 0.3150(9) 0.8057(6) 0.1791(8) 0.067(2) Uani 1 1 d .
H11A H 0.2192 0.8311 0.1147 0.101 Uiso 1 1 calc R
H11B H 0.4166 0.8206 0.1562 0.101 Uiso 1 1 calc R
H11C H 0.3233 0.8214 0.2748 0.101 Uiso 1 1 calc R
C12 C -0.1335(7) 0.6136(3) 0.4677(6) 0.0411(11) Uani 1 1 d .
H12 H -0.1739 0.6564 0.4087 0.049 Uiso 1 1 calc R
C13 C -0.1931(7) 0.5395(3) 0.4220(6) 0.0400(11) Uani 1 1 d .
H13 H -0.2723 0.5327 0.3337 0.048 Uiso 1 1 calc R
C14 C -0.1334(7) 0.4749(3) 0.5097(5) 0.0373(10) Uani 1 1 d .
C15 C -0.0260(9) 0.4903(3) 0.6445(6) 0.0461(12) Uani 1 1 d .
H15 H 0.0093 0.4496 0.7094 0.055 Uiso 1 1 calc R
C16 C 0.0279(8) 0.5654(4) 0.6816(5) 0.0429(12) Uani 1 1 d .
H16 H 0.1007 0.5740 0.7722 0.052 Uiso 1 1 calc R
C17 C 0.1794(6) 0.8931(3) 0.5459(6) 0.0366(10) Uani 1 1 d .
H17A H 0.2271 0.8650 0.4805 0.044 Uiso 1 1 calc R
H17B H 0.2662 0.8962 0.6367 0.044 Uiso 1 1 calc R
C18 C -0.0490(6) 0.8806(3) 0.6685(5) 0.0346(10) Uani 1 1 d .
H18 H -0.0012 0.9330 0.6960 0.042 Uiso 1 1 calc R
C19 C -0.0138(6) 0.8299(3) 0.8042(5) 0.0366(10) Uani 1 1 d .
C20 C -0.2429(8) 0.8889(4) 0.6114(7) 0.0508(14) Uani 1 1 d .
H20 H -0.2820 0.9024 0.6938 0.061 Uiso 1 1 calc R
C21 C -0.3285(8) 0.8137(5) 0.5555(8) 0.0598(17) Uani 1 1 d .
H21A H -0.2973 0.7984 0.4722 0.090 Uiso 1 1 calc R
H21B H -0.4492 0.8205 0.5313 0.090 Uiso 1 1 calc R
H21C H -0.2942 0.7736 0.6268 0.090 Uiso 1 1 calc R
C22 C -0.2952(12) 0.9566(7) 0.5092(12) 0.096(4) Uani 1 1 d .
H22A H -0.2479 1.0045 0.5556 0.144 Uiso 1 1 calc R
H22B H -0.4167 0.9605 0.4787 0.144 Uiso 1 1 calc R
H22C H -0.2545 0.9479 0.4281 0.144 Uiso 1 1 calc R
F1 F 0.4792(15) 0.5481(8) 0.0240(12) 0.173(4) Uiso 1 1 d .
F2 F 0.4826(16) 0.4547(8) 0.1643(12) 0.180(4) Uiso 1 1 d .
F3 F 0.695(2) 0.4652(14) 0.0662(19) 0.271(8) Uiso 1 1 d .
F4 F 0.4256(15) 0.4323(7) -0.0776(12) 0.157(3) Uiso 1 1 d .
N1 N 0.3666(5) 0.7131(2) 0.7302(4) 0.0326(9) Uani 1 1 d .
N2 N -0.0192(5) 0.7087(3) 0.0507(4) 0.0378(10) Uani 1 1 d .
H2A H -0.0671 0.7543 0.0652 0.045 Uiso 1 1 calc R
H2B H 0.0240 0.7157 -0.0229 0.045 Uiso 1 1 calc R
N3 N -0.0180(6) 0.6264(2) 0.5957(5) 0.0335(9) Uani 1 1 d .
N4 N 0.0327(5) 0.8476(2) 0.5649(4) 0.0299(8) Uani 1 1 d .
H4A H -0.0474 0.8457 0.4790 0.036 Uiso 1 1 calc R
O1 O 0.0516(5) 0.7625(2) 0.8008(4) 0.0377(7) Uani 1 1 d .
O2 O -0.0540(6) 0.8568(3) 0.9071(4) 0.0510(10) Uani 1 1 d .
O3 O 0.1698(4) 0.7081(2) 0.4300(3) 0.0373(9) Uani 1 1 d .
O4 O -0.0494(5) 0.7720(3) 0.2846(4) 0.0487(10) Uani 1 1 d .
O5 O 0.8781(10) 0.0148(4) 0.9654(10) 0.101(2) Uani 1 1 d .
Zn1 Zn 0.11617(5) 0.73138(4) 0.62001(4) 0.02850(17) Uani 1 1 d .

loop_
_atom_site_aniso_label
_atom_site_aniso_U_11
_atom_site_aniso_U_22
_atom_site_aniso_U_33
_atom_site_aniso_U_23
_atom_site_aniso_U_13
_atom_site_aniso_U_12
C1 0.035(2) 0.044(3) 0.037(2) -0.010(2) 0.0027(18) 0.003(2)
C2 0.033(2) 0.043(3) 0.044(2) -0.009(2) 0.000(2) 0.007(2)
C3 0.026(2) 0.042(3) 0.038(2) -0.003(2) 0.0040(18) -0.006(2)
C4 0.0300(19) 0.050(4) 0.037(2) -0.011(2) 0.0011(16) -0.003(3)
C5 0.034(2) 0.043(3) 0.037(2) -0.0099(19) 0.0020(18) 0.003(2)
C6 0.030(2) 0.054(4) 0.065(3) -0.005(3) -0.008(2) -0.004(3)
C7 0.028(2) 0.048(3) 0.0224(18) -0.0047(18) -0.0059(15) 0.000(2)
C8 0.0284(17) 0.036(2) 0.0283(16) 0.002(2) 0.0007(13) -0.006(2)
C9 0.0267(19) 0.085(6) 0.031(2) -0.010(3) 0.0036(16) -0.003(3)
C10 0.035(3) 0.117(8) 0.060(4) -0.009(4) -0.001(3) 0.017(4)
C11 0.045(3) 0.091(6) 0.058(4) 0.014(4) 0.004(3) -0.026(4)
C12 0.034(2) 0.029(3) 0.053(3) 0.004(2) 0.002(2) 0.001(2)
C13 0.035(2) 0.028(2) 0.050(3) 0.004(2) 0.001(2) 0.002(2)
C14 0.037(2) 0.033(3) 0.044(2) -0.003(2) 0.016(2) -0.004(2)
C15 0.062(3) 0.031(3) 0.043(3) 0.010(2) 0.012(2) 0.001(3)
C16 0.053(3) 0.044(3) 0.030(2) -0.003(2) 0.008(2) -0.001(3)
C17 0.034(2) 0.023(2) 0.051(3) 0.0075(19) 0.010(2) 0.0047(19)
C18 0.032(2) 0.027(2) 0.042(2) 0.0029(19) 0.0070(19) 0.005(2)
C19 0.033(2) 0.040(3) 0.036(2) -0.001(2) 0.0068(18) 0.000(2)
C20 0.038(3) 0.054(4) 0.059(3) 0.012(3) 0.011(2) 0.015(3)
C21 0.035(3) 0.069(5) 0.065(4) 0.008(3) -0.002(2) -0.003(3)
C22 0.070(5) 0.096(8) 0.119(7) 0.057(7) 0.022(5) 0.045(6)
N1 0.0263(15) 0.038(3) 0.0296(16) 0.0003(15) 0.0013(13) 0.0012(16)
N2 0.0310(18) 0.049(3) 0.0263(16) 0.0021(15) -0.0030(14) -0.0058(18)
N3 0.036(2) 0.024(2) 0.042(2) -0.0021(16) 0.0126(17) -0.0036(17)
N4 0.0321(19) 0.0249(19) 0.0305(17) 0.0022(15) 0.0054(14) 0.0006(17)
O1 0.0430(18) 0.0370(18) 0.0339(15) 0.0053(14) 0.0124(14) 0.0048(16)
O2 0.066(3) 0.047(3) 0.044(2) -0.0032(18) 0.023(2) 0.009(2)
O3 0.0350(15) 0.050(2) 0.0235(13) 0.0029(13) 0.0025(12) 0.0053(15)
O4 0.044(2) 0.054(3) 0.0410(18) -0.0011(18) 0.0007(15) 0.008(2)
O5 0.095(5) 0.060(4) 0.138(6) -0.023(4) 0.016(4) -0.022(4)
Zn1 0.0280(2) 0.0244(3) 0.0293(2) 0.0016(2) 0.00230(16) 0.0016(2)

loop_
_atom_type_symbol
_atom_type_description
_atom_type_scat_dispersion_real
_atom_type_scat_dispersion_imag
_atom_type_scat_source
C C 0.0033 0.0016 'International Tables Vol C Tables 4.2.6.8 and 6.1.1.4'
H H 0.0000 0.0000 'International Tables Vol C Tables 4.2.6.8 and 6.1.1.4'
B B 0.0013 0.0007 'International Tables Vol C Tables 4.2.6.8 and 6.1.1.4'
F F 0.0171 0.0103 'International Tables Vol C Tables 4.2.6.8 and 6.1.1.4'
N N 0.0061 0.0033 'International Tables Vol C Tables 4.2.6.8 and 6.1.1.4'
O O 0.0106 0.0060 'International Tables Vol C Tables 4.2.6.8 and 6.1.1.4'
Zn Zn 0.2839 1.4301 'International Tables Vol C Tables 4.2.6.8 and 6.1.1.4'

loop_
_geom_angle_atom_site_label_1
_geom_angle_atom_site_label_2
_geom_angle_atom_site_label_3
_geom_angle
_geom_angle_site_symmetry_1
_geom_angle_site_symmetry_3
F3 B1 F1 117(2) . .
F3 B1 F4 121(2) . .
F1 B1 F4 110.1(17) . .
F3 B1 F2 103.8(15) . .
F1 B1 F2 95.0(16) . .
F4 B1 F2 105.3(17) . .
N1 C1 C2 123.2(5) . .
N1 C1 H1 118.4 . .
C2 C1 H1 118.4 . .
C1 C2 C3 118.9(5) . .
C1 C2 H2 120.5 . .
C3 C2 H2 120.5 . .
C4 C3 C2 117.9(4) . .
C4 C3 C6 122.5(5) . 1_656
C2 C3 C6 119.4(5) . 1_656
C3 C4 C5 120.0(5) . .
C3 C4 H4 120.0 . .
C5 C4 H4 120.0 . .
N1 C5 C4 122.2(5) . .
N1 C5 H5 118.9 . .
C4 C5 H5 118.9 . .
N2 C6 C3 112.8(6) . 1_454
N2 C6 H6A 109.0 . .
C3 C6 H6A 109.0 1_454 .
N2 C6 H6B 109.0 . .
C3 C6 H6B 109.0 1_454 .
H6A C6 H6B 107.8 . .
N2 C7 C9 110.8(4) . .
N2 C7 C8 106.2(4) . .
C9 C7 C8 114.3(4) . .
N2 C7 H7 108.4 . .
C9 C7 H7 108.4 . .
C8 C7 H7 108.4 . .
O4 C8 O3 125.3(4) . .
O4 C8 C7 119.4(4) . .
O3 C8 C7 115.3(4) . .
C10 C9 C7 111.4(6) . .
C10 C9 C11 110.9(6) . .
C7 C9 C11 112.4(5) . .
C10 C9 H9 107.3 . .
C7 C9 H9 107.3 . .
C11 C9 H9 107.3 . .
C9 C10 H10A 109.5 . .
C9 C10 H10B 109.5 . .
H10A C10 H10B 109.5 . .
C9 C10 H10C 109.5 . .
H10A C10 H10C 109.5 . .
H10B C10 H10C 109.5 . .
C9 C11 H11A 109.5 . .
C9 C11 H11B 109.5 . .
H11A C11 H11B 109.5 . .
C9 C11 H11C 109.5 . .
H11A C11 H11C 109.5 . .
H11B C11 H11C 109.5 . .
N3 C12 C13 122.4(5) . .
N3 C12 H12 118.8 . .
C13 C12 H12 118.8 . .
C12 C13 C14 119.3(5) . .
C12 C13 H13 120.3 . .
C14 C13 H13 120.3 . .
C15 C14 C13 117.0(5) . .
C15 C14 C17 123.1(5) . 2_546
C13 C14 C17 119.9(5) . 2_546
C16 C15 C14 120.0(5) . .
C16 C15 H15 120.0 . .
C14 C15 H15 120.0 . .
N3 C16 C15 123.5(5) . .
N3 C16 H16 118.2 . .
C15 C16 H16 118.2 . .
N4 C17 C14 113.5(4) . 2_556
N4 C17 H17A 108.9 . .
C14 C17 H17A 108.9 2_556 .
N4 C17 H17B 108.9 . .
C14 C17 H17B 108.9 2_556 .
H17A C17 H17B 107.7 . .
N4 C18 C20 114.3(4) . .
N4 C18 C19 111.7(4) . .
C20 C18 C19 106.5(4) . .
N4 C18 H18 108.0 . .
C20 C18 H18 108.0 . .
C19 C18 H18 108.0 . .
O2 C19 O1 124.7(5) . .
O2 C19 C18 117.9(5) . .
O1 C19 C18 117.3(4) . .
C21 C20 C22 113.4(7) . .
C21 C20 C18 112.8(5) . .
C22 C20 C18 112.4(6) . .
C21 C20 H20 105.8 . .
C22 C20 H20 105.8 . .
C18 C20 H20 105.8 . .
C20 C21 H21A 109.5 . .
C20 C21 H21B 109.5 . .
H21A C21 H21B 109.5 . .
C20 C21 H21C 109.5 . .
H21A C21 H21C 109.5 . .
H21B C21 H21C 109.5 . .
C20 C22 H22A 109.5 . .
C20 C22 H22B 109.5 . .
H22A C22 H22B 109.5 . .
C20 C22 H22C 109.5 . .
H22A C22 H22C 109.5 . .
H22B C22 H22C 109.5 . .
C1 N1 C5 117.7(4) . .
C1 N1 Zn1 121.6(3) . .
C5 N1 Zn1 120.3(3) . .
C6 N2 C7 112.8(5) . .
C6 N2 H2A 109.0 . .
C7 N2 H2A 109.0 . .
C6 N2 H2B 109.0 . .
C7 N2 H2B 109.0 . .
H2A N2 H2B 107.8 . .
C16 N3 C12 117.4(5) . .
C16 N3 Zn1 123.8(4) . .
C12 N3 Zn1 116.8(3) . .
C18 N4 C17 115.6(4) . .
C18 N4 Zn1 111.0(3) . .
C17 N4 Zn1 107.6(3) . .
C18 N4 H4A 107.4 . .
C17 N4 H4A 107.4 . .
Zn1 N4 H4A 107.4 . .
C19 O1 Zn1 118.0(3) . .
C8 O3 Zn1 124.7(3) . .
N1 Zn1 O1 93.02(15) . .
N1 Zn1 O3 90.27(14) . .
O1 Zn1 O3 175.24(15) . .
N1 Zn1 N3 110.45(17) . .
O1 Zn1 N3 93.47(16) . .
O3 Zn1 N3 88.60(16) . .
N1 Zn1 N4 118.61(17) . .
O1 Zn1 N4 80.47(16) . .
O3 Zn1 N4 94.93(15) . .
N3 Zn1 N4 130.76(17) . .

loop_
_geom_bond_atom_site_label_1
_geom_bond_atom_site_label_2
_geom_bond_distance
_geom_bond_site_symmetry_2
B1 F3 1.30(3) .
B1 F1 1.30(2) .
B1 F4 1.38(2) .
B1 F2 1.54(2) .
C1 N1 1.340(7) .
C1 C2 1.368(7) .
C1 H1 0.9300 .
C2 C3 1.405(7) .
C2 H2 0.9300 .
C3 C4 1.364(8) .
C3 C6 1.518(7) 1_656
C4 C5 1.384(7) .
C4 H4 0.9300 .
C5 N1 1.345(6) .
C5 H5 0.9300 .
C6 N2 1.468(8) .
C6 C3 1.518(7) 1_454
C6 H6A 0.9700 .
C6 H6B 0.9700 .
C7 N2 1.503(5) .
C7 C9 1.521(7) .
C7 C8 1.546(6) .
C7 H7 0.9800 .
C8 O4 1.249(7) .
C8 O3 1.267(5) .
C9 C10 1.502(9) .
C9 C11 1.542(12) .
C9 H9 0.9800 .
C10 H10A 0.9600 .
C10 H10B 0.9600 .
C10 H10C 0.9600 .
C11 H11A 0.9600 .
C11 H11B 0.9600 .
C11 H11C 0.9600 .
C12 N3 1.357(7) .
C12 C13 1.381(8) .
C12 H12 0.9300 .
C13 C14 1.396(8) .
C13 H13 0.9300 .
C14 C15 1.389(8) .
C14 C17 1.505(7) 2_546
C15 C16 1.367(8) .
C15 H15 0.9300 .
C16 N3 1.323(7) .
C16 H16 0.9300 .
C17 N4 1.490(6) .
C17 C14 1.505(7) 2_556
C17 H17A 0.9700 .
C17 H17B 0.9700 .
C18 N4 1.481(6) .
C18 C20 1.538(7) .
C18 C19 1.544(7) .
C18 H18 0.9800 .
C19 O2 1.238(7) .
C19 O1 1.271(7) .
C20 C21 1.489(11) .
C20 C22 1.507(10) .
C20 H20 0.9800 .
C21 H21A 0.9600 .
C21 H21B 0.9600 .
C21 H21C 0.9600 .
C22 H22A 0.9600 .
C22 H22B 0.9600 .
C22 H22C 0.9600 .
N1 Zn1 2.057(4) .
N2 H2A 0.9000 .
N2 H2B 0.9000 .
N3 Zn1 2.079(4) .
N4 Zn1 2.113(4) .
N4 H4A 0.9100 .
O1 Zn1 2.063(3) .
O3 Zn1 2.075(3) .

loop_
_geom_torsion_atom_site_label_1
_geom_torsion_atom_site_label_2
_geom_torsion_atom_site_label_3
_geom_torsion_atom_site_label_4
_geom_torsion
_geom_torsion_site_symmetry_1
_geom_torsion_site_symmetry_4
N1 C1 C2 C3 -0.3(9) . .
C1 C2 C3 C4 -3.2(9) . .
C1 C2 C3 C6 172.0(6) . 1_656
C2 C3 C4 C5 4.7(8) . .
C6 C3 C4 C5 -170.3(6) 1_656 .
C3 C4 C5 N1 -2.9(9) . .
N2 C7 C8 O4 -8.8(7) . .
C9 C7 C8 O4 113.7(6) . .
N2 C7 C8 O3 171.9(5) . .
C9 C7 C8 O3 -65.6(7) . .
N2 C7 C9 C10 -160.9(6) . .
C8 C7 C9 C10 79.1(7) . .
N2 C7 C9 C11 73.9(6) . .
C8 C7 C9 C11 -46.1(6) . .
N3 C12 C13 C14 0.0(9) . .
C12 C13 C14 C15 5.0(8) . .
C12 C13 C14 C17 -172.0(5) . 2_546
C13 C14 C15 C16 -5.4(9) . .
C17 C14 C15 C16 171.5(6) 2_546 .
C14 C15 C16 N3 0.6(10) . .
N4 C18 C19 O2 169.8(5) . .
C20 C18 C19 O2 -64.7(7) . .
N4 C18 C19 O1 -11.6(7) . .
C20 C18 C19 O1 113.9(5) . .
N4 C18 C20 C21 55.2(7) . .
C19 C18 C20 C21 -68.7(6) . .
N4 C18 C20 C22 -74.5(8) . .
C19 C18 C20 C22 161.6(7) . .
C2 C1 N1 C5 2.3(8) . .
C2 C1 N1 Zn1 -169.7(5) . .
C4 C5 N1 C1 -0.7(8) . .
C4 C5 N1 Zn1 171.4(4) . .
C3 C6 N2 C7 164.5(5) 1_454 .
C9 C7 N2 C6 142.4(5) . .
C8 C7 N2 C6 -93.0(6) . .
C15 C16 N3 C12 4.5(9) . .
C15 C16 N3 Zn1 -159.3(5) . .
C13 C12 N3 C16 -4.8(8) . .
C13 C12 N3 Zn1 160.1(4) . .
C20 C18 N4 C17 129.4(5) . .
C19 C18 N4 C17 -109.6(5) . .
C20 C18 N4 Zn1 -107.7(4) . .
C19 C18 N4 Zn1 13.4(5) . .
C14 C17 N4 C18 -61.8(6) 2_556 .
C14 C17 N4 Zn1 173.5(3) 2_556 .
O2 C19 O1 Zn1 -177.9(4) . .
C18 C19 O1 Zn1 3.6(6) . .
O4 C8 O3 Zn1 12.5(8) . .
C7 C8 O3 Zn1 -168.3(3) . .
C1 N1 Zn1 O1 137.7(4) . .
C5 N1 Zn1 O1 -34.1(4) . .
C1 N1 Zn1 O3 -45.8(4) . .
C5 N1 Zn1 O3 142.4(4) . .
C1 N1 Zn1 N3 42.8(4) . .
C5 N1 Zn1 N3 -129.0(4) . .
C1 N1 Zn1 N4 -141.6(4) . .
C5 N1 Zn1 N4 46.7(4) . .
C19 O1 Zn1 N1 121.9(4) . .
C19 O1 Zn1 O3 -12(2) . .
C19 O1 Zn1 N3 -127.4(4) . .
C19 O1 Zn1 N4 3.3(4) . .
C8 O3 Zn1 N1 -162.7(4) . .
C8 O3 Zn1 O1 -29(2) . .
C8 O3 Zn1 N3 86.8(5) . .
C8 O3 Zn1 N4 -44.0(5) . .
C16 N3 Zn1 N1 24.6(5) . .
C12 N3 Zn1 N1 -139.3(4) . .
C16 N3 Zn1 O1 -70.0(4) . .
C12 N3 Zn1 O1 126.1(4) . .
C16 N3 Zn1 O3 114.3(4) . .
C12 N3 Zn1 O3 -49.6(4) . .
C16 N3 Zn1 N4 -150.4(4) . .
C12 N3 Zn1 N4 45.7(5) . .
C18 N4 Zn1 N1 -97.6(3) . .
C17 N4 Zn1 N1 29.8(4) . .
C18 N4 Zn1 O1 -9.3(3) . .
C17 N4 Zn1 O1 118.1(3) . .
C18 N4 Zn1 O3 169.4(3) . .
C17 N4 Zn1 O3 -63.2(3) . .
C18 N4 Zn1 N3 77.0(4) . .
C17 N4 Zn1 N3 -155.6(3) . .
